data_1504294
loop_
_publ_author_name
'He, Wei'
'Yip, Kai-Tai'
'Zhu, Nian-Yong'
'Yang, Dan'

_publ_section_title
;
 Pd(II)/(t)Bu-quinolineoxazoline: an air-stable and modular chiral
 catalyst system for enantioselective oxidative cascade cyclization.
;
_journal_issue 24
_journal_name_full 'Organic letters'
_journal_page_first 5626
_journal_page_last 5628
_journal_paper_doi 10.1021/ol902348t
_journal_volume 11
_journal_year 2009
_chemical_formula_moiety 'C18 H14 Cl N O'
_chemical_formula_sum 'C18 H14 Cl N O'
_chemical_formula_weight 295.75
_chemical_name_systematic
;
 ?
;
_space_group_IT_number 19
_symmetry_cell_setting orthorhombic
_symmetry_space_group_name_Hall 'P 2ac 2ab'
_symmetry_space_group_name_H-M 'P 21 21 21'
_atom_sites_solution_hydrogens geom
_atom_sites_solution_primary direct
_atom_sites_solution_secondary difmap
_audit_creation_method SHELXL-97
_cell_angle_alpha 90.00
_cell_angle_beta 90.00
_cell_angle_gamma 90.00
_cell_formula_units_Z 4
_cell_length_a 7.6210(15)
_cell_length_b 8.3930(17)
_cell_length_c 22.728(5)
_cell_measurement_reflns_used 0
_cell_measurement_temperature 301(2)
_cell_measurement_theta_max 0
_cell_measurement_theta_min 0
_cell_volume 1453.8(5)
_computing_molecular_graphics 'Ortep-3 for Windows (Farrugia, 1997)'
_computing_publication_material 'WinGX publication routines (Farrugia, 1999)'
_computing_structure_refinement 'SHELXL-97 (Sheldrick, 1997)'
_computing_structure_solution 'SHELXS-97 (Sheldrick, 1997)'
_diffrn_ambient_temperature 301(2)
_diffrn_measured_fraction_theta_full 0.976
_diffrn_measured_fraction_theta_max 0.976
_diffrn_radiation_monochromator graphite
_diffrn_radiation_source 'fine-focus sealed tube'
_diffrn_radiation_type MoK\a
_diffrn_radiation_wavelength 0.71073
_diffrn_reflns_av_R_equivalents 0.0274
_diffrn_reflns_av_sigmaI/netI 0.1087
_diffrn_reflns_limit_h_max 9
_diffrn_reflns_limit_h_min -9
_diffrn_reflns_limit_k_max 10
_diffrn_reflns_limit_k_min -9
_diffrn_reflns_limit_l_max 25
_diffrn_reflns_limit_l_min -26
_diffrn_reflns_number 9763
_diffrn_reflns_theta_full 25.65
_diffrn_reflns_theta_max 25.65
_diffrn_reflns_theta_min 2.59
_exptl_absorpt_coefficient_mu 0.260
_exptl_absorpt_correction_type none
_exptl_crystal_colour 'pale yellow'
_exptl_crystal_density_diffrn 1.351
_exptl_crystal_density_method 'not measured'
_exptl_crystal_description prism
_exptl_crystal_F_000 616
_exptl_crystal_size_max 0.4
_exptl_crystal_size_mid 0.3
_exptl_crystal_size_min 0.2
_refine_diff_density_max 0.122
_refine_diff_density_min -0.197
_refine_diff_density_rms 0.038
_refine_ls_abs_structure_details 'Flack H D (1983), Acta Cryst. A39, 876-881'
_refine_ls_abs_structure_Flack 0.00(7)
_refine_ls_extinction_method none
_refine_ls_goodness_of_fit_ref 0.720
_refine_ls_hydrogen_treatment ride-on
_refine_ls_matrix_type full
_refine_ls_number_parameters 190
_refine_ls_number_reflns 2688
_refine_ls_number_restraints 0
_refine_ls_restrained_S_all 0.720
_refine_ls_R_factor_all 0.0469
_refine_ls_R_factor_gt 0.0309
_refine_ls_shift/su_max 0.001
_refine_ls_shift/su_mean 0.000
_refine_ls_structure_factor_coef Fsqd
_refine_ls_weighting_details 'calc w=1/[\s^2^(Fo^2^)+(0.0000P)^2^+0.0000P] where P=(Fo^2^+2Fc^2^)/3'
_refine_ls_weighting_scheme calc
_refine_ls_wR_factor_gt 0.0836
_refine_ls_wR_factor_ref 0.0950
_reflns_number_gt 1953
_reflns_number_total 2688
_reflns_threshold_expression >2sigma(I)
_cod_data_source_file ol902348t_si_001.cif
_cod_data_source_block mar1940
_cod_database_code 1504294

loop_
_symmetry_equiv_pos_as_xyz
'x, y, z'
'-x+1/2, -y, z+1/2'
'x+1/2, -y+1/2, -z'
'-x, y+1/2, -z+1/2'

loop_
_atom_site_label
_atom_site_type_symbol
_atom_site_fract_x
_atom_site_fract_y
_atom_site_fract_z
_atom_site_U_iso_or_equiv
_atom_site_adp_type
_atom_site_occupancy
_atom_site_symmetry_multiplicity
_atom_site_calc_flag
_atom_site_refinement_flags
C1 C 1.1709(3) 0.1690(3) 0.98819(9) 0.0471(5) Uani 1 1 d .
C2 C 1.1715(3) 0.2138(3) 0.92468(8) 0.0423(5) Uani 1 1 d .
C3 C 1.2157(3) 0.3555(3) 0.90578(10) 0.0608(7) Uani 1 1 d .
H3A H 1.2488 0.4340 0.9324 0.073 Uiso 1 1 calc R
H3B H 1.2140 0.3777 0.8657 0.073 Uiso 1 1 calc R
C4 C 1.1217(3) 0.0677(2) 0.88910(8) 0.0400(5) Uani 1 1 d .
H4 H 1.2302 0.0120 0.8785 0.048 Uiso 1 1 calc R
C5 C 1.0241(3) -0.0349(2) 0.93478(8) 0.0402(5) Uani 1 1 d .
H5 H 0.8980 -0.0127 0.9324 0.048 Uiso 1 1 calc R
C6 C 1.0525(3) -0.2152(2) 0.93931(8) 0.0493(5) Uani 1 1 d .
H6A H 0.9567 -0.2735 0.9213 0.059 Uiso 1 1 calc R
H6B H 1.1622 -0.2469 0.9211 0.059 Uiso 1 1 calc R
C7 C 1.0570(3) -0.2408(3) 1.00543(9) 0.0464(5) Uani 1 1 d .
C8 C 1.0871(3) -0.0961(3) 1.03359(9) 0.0446(5) Uani 1 1 d .
C9 C 1.1073(3) -0.0843(3) 1.09388(9) 0.0578(7) Uani 1 1 d .
H9 H 1.1278 0.0134 1.1119 0.069 Uiso 1 1 calc R
C10 C 1.0959(3) -0.2232(4) 1.12631(11) 0.0687(8) Uani 1 1 d .
H10 H 1.1105 -0.2195 1.1669 0.082 Uiso 1 1 calc R
C11 C 1.0633(3) -0.3665(4) 1.09932(12) 0.0723(9) Uani 1 1 d .
H11 H 1.0536 -0.4579 1.1222 0.087 Uiso 1 1 calc R
C12 C 1.0444(3) -0.3786(3) 1.03852(12) 0.0606(7) Uani 1 1 d .
H12 H 1.0239 -0.4765 1.0207 0.073 Uiso 1 1 calc R
C13 C 1.0195(3) 0.0980(2) 0.83292(8) 0.0396(5) Uani 1 1 d .
C14 C 0.8540(3) 0.1646(2) 0.83492(8) 0.0427(5) Uani 1 1 d .
H14 H 0.8062 0.1966 0.8707 0.051 Uiso 1 1 calc R
C15 C 0.7595(3) 0.1834(3) 0.78336(8) 0.0449(5) Uani 1 1 d .
C16 C 0.8288(3) 0.1425(3) 0.72922(9) 0.0568(6) Uani 1 1 d .
H16 H 0.7640 0.1560 0.6949 0.068 Uiso 1 1 calc R
C17 C 0.9954(4) 0.0816(3) 0.72748(9) 0.0627(7) Uani 1 1 d .
H17 H 1.0452 0.0550 0.6914 0.075 Uiso 1 1 calc R
C18 C 1.0915(3) 0.0591(3) 0.77894(9) 0.0518(6) Uani 1 1 d .
H18 H 1.2046 0.0178 0.7770 0.062 Uiso 1 1 calc R
Cl1 Cl 0.54980(8) 0.26512(10) 0.78633(2) 0.0741(3) Uani 1 1 d .
N1 N 1.0926(2) 0.0251(2) 0.99101(6) 0.0424(4) Uani 1 1 d .
O1 O 1.2308(2) 0.2449(2) 1.02957(6) 0.0696(5) Uani 1 1 d .

loop_
_atom_site_aniso_label
_atom_site_aniso_U_11
_atom_site_aniso_U_22
_atom_site_aniso_U_33
_atom_site_aniso_U_23
_atom_site_aniso_U_13
_atom_site_aniso_U_12
C1 0.0503(14) 0.0475(13) 0.0434(12) -0.0024(10) -0.0066(10) -0.0007(12)
C2 0.0408(12) 0.0446(13) 0.0414(11) 0.0020(9) -0.0039(9) -0.0039(10)
C3 0.0658(18) 0.0596(17) 0.0571(15) 0.0025(12) -0.0063(12) -0.0161(14)
C4 0.0375(12) 0.0450(13) 0.0374(10) -0.0010(9) 0.0007(8) -0.0006(10)
C5 0.0395(12) 0.0430(12) 0.0381(10) 0.0009(8) -0.0055(9) -0.0008(10)
C6 0.0538(14) 0.0414(13) 0.0529(12) -0.0007(10) -0.0034(10) -0.0030(11)
C7 0.0347(12) 0.0520(14) 0.0527(12) 0.0113(10) 0.0029(9) 0.0036(11)
C8 0.0394(13) 0.0537(14) 0.0407(11) 0.0066(10) 0.0018(9) 0.0046(11)
C9 0.0535(16) 0.0774(18) 0.0425(13) 0.0059(11) 0.0010(10) 0.0082(13)
C10 0.0523(16) 0.103(2) 0.0509(14) 0.0245(15) 0.0038(11) 0.0112(16)
C11 0.0419(16) 0.095(2) 0.0804(19) 0.0496(17) 0.0112(13) 0.0092(16)
C12 0.0443(15) 0.0553(16) 0.0823(17) 0.0229(12) 0.0102(13) 0.0030(12)
C13 0.0424(13) 0.0421(12) 0.0342(10) -0.0009(8) 0.0015(9) -0.0025(10)
C14 0.0467(14) 0.0508(13) 0.0306(10) -0.0026(9) 0.0029(9) -0.0004(11)
C15 0.0465(13) 0.0513(13) 0.0369(11) -0.0004(10) -0.0040(10) 0.0010(10)
C16 0.0675(17) 0.0662(17) 0.0366(12) -0.0052(10) -0.0079(11) 0.0036(14)
C17 0.0727(18) 0.0828(18) 0.0325(12) -0.0086(11) 0.0031(11) 0.0084(15)
C18 0.0514(14) 0.0607(15) 0.0433(11) -0.0087(11) 0.0068(10) 0.0061(12)
Cl1 0.0568(4) 0.1127(6) 0.0528(3) -0.0071(3) -0.0113(3) 0.0216(4)
N1 0.0504(12) 0.0426(10) 0.0340(9) 0.0009(7) -0.0052(8) 0.0005(9)
O1 0.0955(14) 0.0646(12) 0.0488(9) -0.0096(8) -0.0206(8) -0.0158(11)

loop_
_atom_type_symbol
_atom_type_description
_atom_type_scat_dispersion_real
_atom_type_scat_dispersion_imag
_atom_type_scat_source
C C 0.0033 0.0016 'International Tables Vol C Tables 4.2.6.8 and 6.1.1.4'
H H 0.0000 0.0000 'International Tables Vol C Tables 4.2.6.8 and 6.1.1.4'
Cl Cl 0.1484 0.1585 'International Tables Vol C Tables 4.2.6.8 and 6.1.1.4'
N N 0.0061 0.0033 'International Tables Vol C Tables 4.2.6.8 and 6.1.1.4'
O O 0.0106 0.0060 'International Tables Vol C Tables 4.2.6.8 and 6.1.1.4'

loop_
_geom_angle_atom_site_label_1
_geom_angle_atom_site_label_2
_geom_angle_atom_site_label_3
_geom_angle
O1 C1 N1 126.48(19)
O1 C1 C2 127.7(2)
N1 C1 C2 105.83(18)
C3 C2 C1 123.2(2)
C3 C2 C4 128.60(19)
C1 C2 C4 108.17(18)
C2 C4 C13 116.23(16)
C2 C4 C5 102.32(15)
C13 C4 C5 114.38(18)
N1 C5 C6 103.28(16)
N1 C5 C4 102.86(16)
C6 C5 C4 121.96(18)
C7 C6 C5 102.10(17)
C12 C7 C8 119.4(2)
C12 C7 C6 130.9(2)
C8 C7 C6 109.57(19)
C9 C8 C7 122.4(2)
C9 C8 N1 128.9(2)
C7 C8 N1 108.65(17)
C10 C9 C8 117.5(3)
C11 C10 C9 120.8(2)
C10 C11 C12 121.7(2)
C7 C12 C11 118.1(3)
C14 C13 C18 119.15(18)
C14 C13 C4 120.61(17)
C18 C13 C4 120.24(19)
C13 C14 C15 119.57(18)
C16 C15 C14 121.8(2)
C16 C15 Cl1 118.89(16)
C14 C15 Cl1 119.31(15)
C17 C16 C15 118.2(2)
C16 C17 C18 120.9(2)
C13 C18 C17 120.3(2)
C1 N1 C8 133.97(18)
C1 N1 C5 115.02(15)
C8 N1 C5 109.92(17)

loop_
_geom_bond_atom_site_label_1
_geom_bond_atom_site_label_2
_geom_bond_distance
C1 O1 1.224(2)
C1 N1 1.349(3)
C1 C2 1.492(3)
C2 C3 1.309(3)
C2 C4 1.517(3)
C4 C13 1.517(3)
C4 C5 1.541(3)
C5 N1 1.469(2)
C5 C6 1.531(3)
C6 C7 1.519(3)
C7 C12 1.383(3)
C7 C8 1.392(3)
C8 C9 1.382(3)
C8 N1 1.404(2)
C9 C10 1.382(4)
C10 C11 1.373(4)
C11 C12 1.393(3)
C13 C14 1.381(3)
C13 C18 1.383(3)
C14 C15 1.384(3)
C15 C16 1.382(3)
C15 Cl1 1.741(2)
C16 C17 1.369(4)
C17 C18 1.393(3)
